data_7226396
loop_
_publ_author_name
'Tiago, Gon\,calo A. O.'
'Ribeiro, Ana'
'Mahmudov, Kamran T.'
'Guedes da Silva, M. F\'atima C.'
'Branco, Luis C.'
'Pombeiro, Armando J. L.'

_publ_section_title
;
 Mononuclear Copper(II) Complexes of Arylhydrazone of
 1H-Indene-1,3(2H)-dione as Catalysts for the Oxidation of 1-Phenylethanol
 in Ionic Liquid Medium
;
_journal_name_full 'RSC Adv.'
_journal_paper_doi 10.1039/C6RA18948B
_journal_year 2016
_chemical_formula_moiety 'C15 H12 Cu N2 O7 S, H2 O'
_chemical_formula_sum 'C15 H14 Cu N2 O8 S'
_chemical_formula_weight 445.88
_chemical_name_systematic
;
 ?
;
_space_group_crystal_system monoclinic
_space_group_IT_number 14
_space_group_name_Hall '-P 2ybc'
_space_group_name_H-M_alt 'P 1 21/c 1'
_symmetry_space_group_name_Hall '-P 2ybc'
_symmetry_space_group_name_H-M 'P 1 21/c 1'
_atom_sites_solution_hydrogens mixed
_audit_creation_method SHELXL-2013
_audit_update_record
;
2016-07-26 deposited with the CCDC.
2016-08-29 downloaded from the CCDC.
;
_cell_angle_alpha 90
_cell_angle_beta 90.499(3)
_cell_angle_gamma 90
_cell_formula_units_Z 4
_cell_length_a 8.9126(7)
_cell_length_b 10.0253(7)
_cell_length_c 18.9226(16)
_cell_measurement_reflns_used 3516
_cell_measurement_temperature 296(2)
_cell_measurement_theta_max 24.57
_cell_measurement_theta_min 2.96
_cell_volume 1690.7(2)
_computing_cell_refinement 'Bruker SAINT'
_computing_data_collection 'Bruker APEX2'
_computing_data_reduction 'Bruker SAINT'
_computing_molecular_graphics 'Ortep-3 for Windows (Farrugia, 1997)'
_computing_publication_material 'WinGX publication routines (Farrugia, 1999)'
_computing_structure_refinement 'SHELXL-97 (Sheldrick, 2008)'
_computing_structure_solution 'SIR97 (Giacovazzo et al, 1997)'
_diffrn_ambient_temperature 296(2)
_diffrn_measured_fraction_theta_full 0.999
_diffrn_measured_fraction_theta_max 0.999
_diffrn_measurement_device_type 'Bruker APEX-II photon 100 detector'
_diffrn_measurement_method '\f and \w scans'
_diffrn_radiation_type MoK\a
_diffrn_radiation_wavelength 0.71069
_diffrn_reflns_av_R_equivalents 0.0789
_diffrn_reflns_av_unetI/netI 0.0426
_diffrn_reflns_Laue_measured_fraction_full 0.999
_diffrn_reflns_Laue_measured_fraction_max 0.999
_diffrn_reflns_limit_h_max 10
_diffrn_reflns_limit_h_min -10
_diffrn_reflns_limit_k_max 12
_diffrn_reflns_limit_k_min -12
_diffrn_reflns_limit_l_max 22
_diffrn_reflns_limit_l_min -22
_diffrn_reflns_number 21696
_diffrn_reflns_point_group_measured_fraction_full 0.999
_diffrn_reflns_point_group_measured_fraction_max 0.999
_diffrn_reflns_theta_full 25.000
_diffrn_reflns_theta_max 25.193
_diffrn_reflns_theta_min 2.285
_exptl_absorpt_coefficient_mu 1.465
_exptl_absorpt_correction_T_max 0.841
_exptl_absorpt_correction_T_min 0.770
_exptl_absorpt_correction_type multi-scan
_exptl_absorpt_process_details sadabs
_exptl_crystal_colour red
_exptl_crystal_density_diffrn 1.752
_exptl_crystal_description prism
_exptl_crystal_F_000 908
_exptl_crystal_size_max 0.200
_exptl_crystal_size_mid 0.150
_exptl_crystal_size_min 0.120
_refine_diff_density_max 0.726
_refine_diff_density_min -0.488
_refine_diff_density_rms 0.141
_refine_ls_extinction_method none
_refine_ls_goodness_of_fit_ref 1.051
_refine_ls_hydrogen_treatment mixed
_refine_ls_matrix_type full
_refine_ls_number_parameters 262
_refine_ls_number_reflns 3035
_refine_ls_number_restraints 7
_refine_ls_restrained_S_all 1.054
_refine_ls_R_factor_all 0.0741
_refine_ls_R_factor_gt 0.0491
_refine_ls_shift/su_max 0.001
_refine_ls_shift/su_mean 0.000
_refine_ls_structure_factor_coef Fsqd
_refine_ls_weighting_details 'w=1/[\s^2^(Fo^2^)+(0.0825P)^2^+0.6179P] where P=(Fo^2^+2Fc^2^)/3'
_refine_ls_weighting_scheme calc
_refine_ls_wR_factor_gt 0.1246
_refine_ls_wR_factor_ref 0.1329
_reflns_Friedel_coverage 0.000
_reflns_number_gt 2288
_reflns_number_total 3035
_reflns_threshold_expression 'I > 2\s(I)'
_cod_data_source_file c6ra18948b2.cif
_cod_data_source_block Compound1
_cod_database_code 7226396
_shelx_space_group_comment
;
The symmetry employed for this shelxl refinement is uniquely defined
by the following loop, which should always be used as a source of
symmetry information in preference to the above space-group names.
They are only intended as comments.
;
_shelx_estimated_absorpt_t_min 0.758
_shelx_estimated_absorpt_t_max 0.844
_shelxl_version_number 2013-4

loop_
_space_group_symop_operation_xyz
'x, y, z'
'-x, y+1/2, -z+1/2'
'-x, -y, -z'
'x, -y-1/2, z-1/2'

loop_
_atom_site_label
_atom_site_type_symbol
_atom_site_fract_x
_atom_site_fract_y
_atom_site_fract_z
_atom_site_U_iso_or_equiv
_atom_site_adp_type
_atom_site_occupancy
_atom_site_site_symmetry_order
_atom_site_calc_flag
_atom_site_refinement_flags_posn
_atom_site_refinement_flags_adp
C1 C 0.8405(5) -0.0152(4) 0.8404(2) 0.0247(9) Uani 1 1 d . .
C2 C 0.9532(5) -0.1121(5) 0.8336(3) 0.0391(12) Uani 1 1 d . .
H2 H 0.9964 -0.1264 0.7896 0.047 Uiso 1 1 calc R U
C3 C 1.0010(6) -0.1862(5) 0.8905(3) 0.0452(13) Uani 1 1 d . .
H3 H 1.0764 -0.2495 0.8853 0.054 Uiso 1 1 calc R U
C4 C 0.9355(6) -0.1653(5) 0.9553(3) 0.0411(12) Uani 1 1 d . .
H4 H 0.9667 -0.2158 0.9940 0.049 Uiso 1 1 calc R U
C5 C 0.8248(5) -0.0709(4) 0.9637(2) 0.0312(10) Uani 1 1 d . .
H5 H 0.7814 -0.0592 1.0078 0.037 Uiso 1 1 calc R U
C6 C 0.7772(4) 0.0071(4) 0.9070(2) 0.0221(9) Uani 1 1 d . .
C7 C 0.5383(5) 0.2210(4) 1.0033(2) 0.0240(9) Uani 1 1 d . .
C8 C 0.5116(5) 0.2450(4) 1.0783(2) 0.0265(10) Uani 1 1 d . .
C9 C 0.3946(5) 0.3525(4) 1.0817(2) 0.0263(10) Uani 1 1 d . .
C10 C 0.3231(5) 0.4079(5) 1.1392(2) 0.0361(11) Uani 1 1 d . .
H10 H 0.3472 0.3819 1.1851 0.043 Uiso 1 1 calc R U
C11 C 0.2135(6) 0.5042(5) 1.1258(3) 0.0421(13) Uani 1 1 d . .
H11 H 0.1630 0.5431 1.1634 0.051 Uiso 1 1 calc R U
C12 C 0.1792(6) 0.5424(5) 1.0575(3) 0.0437(13) Uani 1 1 d . .
H12 H 0.1062 0.6073 1.0499 0.052 Uiso 1 1 calc R U
C13 C 0.2504(5) 0.4870(4) 1.0002(2) 0.0326(10) Uani 1 1 d . .
H13 H 0.2263 0.5134 0.9544 0.039 Uiso 1 1 calc R U
C14 C 0.3588(5) 0.3908(4) 1.0129(2) 0.0249(9) Uani 1 1 d . .
C15 C 0.4485(5) 0.3119(4) 0.9634(2) 0.0230(9) Uani 1 1 d . .
N1 N 0.6630(4) 0.1085(3) 0.91675(17) 0.0204(7) Uani 1 1 d . .
N2 N 0.6402(4) 0.1313(3) 0.98294(17) 0.0227(8) Uani 1 1 d . .
O1 O 0.4449(4) 0.3244(3) 0.89767(15) 0.0321(7) Uani 1 1 d . .
O2 O 0.5717(4) 0.1896(3) 1.12860(15) 0.0366(8) Uani 1 1 d . .
O1W O 0.1047(5) 0.2486(5) 0.8638(2) 0.0640(11) Uani 1 1 d D .
O3 O 0.4773(5) 0.3136(3) 0.76192(17) 0.0419(9) Uani 1 1 d D .
O4 O 0.3334(4) 0.0716(4) 0.8409(3) 0.0616(12) Uani 1 1 d D .
O11 O 0.6230(3) 0.0768(3) 0.76504(15) 0.0298(7) Uani 1 1 d . .
O12 O 0.8445(4) 0.2119(3) 0.77665(18) 0.0386(8) Uani 1 1 d . .
O13 O 0.8474(4) 0.0112(3) 0.70392(16) 0.0448(9) Uani 1 1 d . .
S1 S 0.79046(12) 0.07834(11) 0.76510(5) 0.0262(3) Uani 1 1 d . .
Cu1 Cu 0.54094(6) 0.19289(5) 0.83844(3) 0.0265(2) Uani 1 1 d . .
H4B H 0.244(3) 0.113(4) 0.839(3) 0.040 Uiso 1 1 d D U
H3B H 0.524(5) 0.323(5) 0.7257(17) 0.040 Uiso 1 1 d D U
H3A H 0.446(5) 0.390(3) 0.764(3) 0.040 Uiso 1 1 d D U
H4A H 0.318(5) -0.009(2) 0.850(3) 0.040 Uiso 1 1 d D U
H1W H 0.022(3) 0.238(5) 0.838(2) 0.040 Uiso 1 1 d D U
H2W H 0.162(4) 0.311(4) 0.843(2) 0.040 Uiso 1 1 d D U

loop_
_atom_site_aniso_label
_atom_site_aniso_U_11
_atom_site_aniso_U_22
_atom_site_aniso_U_33
_atom_site_aniso_U_23
_atom_site_aniso_U_13
_atom_site_aniso_U_12
C1 0.026(2) 0.021(2) 0.027(2) -0.0039(18) 0.0029(18) -0.0022(18)
C2 0.042(3) 0.038(3) 0.037(3) -0.009(2) 0.015(2) 0.009(2)
C3 0.041(3) 0.039(3) 0.056(3) -0.002(3) 0.002(3) 0.023(2)
C4 0.047(3) 0.032(3) 0.045(3) 0.003(2) -0.010(2) 0.012(2)
C5 0.034(3) 0.031(3) 0.028(2) 0.001(2) 0.0012(19) 0.009(2)
C6 0.023(2) 0.017(2) 0.026(2) -0.0019(17) -0.0003(17) 0.0010(17)
C7 0.028(2) 0.026(2) 0.018(2) -0.0028(17) 0.0007(17) 0.0026(18)
C8 0.034(2) 0.025(2) 0.021(2) -0.0026(19) 0.0065(19) 0.003(2)
C9 0.033(3) 0.020(2) 0.026(2) -0.0021(18) 0.0056(19) 0.0026(18)
C10 0.046(3) 0.037(3) 0.025(2) -0.007(2) 0.007(2) 0.006(2)
C11 0.047(3) 0.039(3) 0.041(3) -0.008(2) 0.015(2) 0.016(2)
C12 0.037(3) 0.038(3) 0.056(3) -0.004(2) 0.004(3) 0.018(2)
C13 0.033(3) 0.029(2) 0.036(3) 0.000(2) 0.000(2) 0.008(2)
C14 0.030(2) 0.021(2) 0.024(2) -0.0002(18) 0.0044(18) 0.0026(19)
C15 0.029(2) 0.021(2) 0.019(2) -0.0002(17) 0.0007(17) 0.0026(18)
N1 0.0238(18) 0.0204(18) 0.0170(17) -0.0011(14) 0.0042(14) 0.0030(14)
N2 0.0251(19) 0.0227(18) 0.0203(18) -0.0011(15) 0.0006(14) 0.0035(15)
O1 0.0464(19) 0.0311(17) 0.0190(16) 0.0005(13) -0.0005(13) 0.0155(15)
O2 0.052(2) 0.041(2) 0.0162(15) 0.0023(14) 0.0015(14) 0.0184(16)
O1W 0.050(3) 0.065(3) 0.077(3) 0.012(2) -0.008(2) -0.006(2)
O3 0.077(3) 0.0321(19) 0.0162(16) 0.0072(15) 0.0078(16) 0.0218(19)
O4 0.032(2) 0.034(2) 0.118(4) 0.016(2) 0.015(2) -0.0007(17)
O11 0.0327(17) 0.0319(17) 0.0248(16) -0.0013(13) 0.0007(13) -0.0016(14)
O12 0.0415(19) 0.0327(18) 0.0418(19) 0.0029(15) 0.0058(15) -0.0133(15)
O13 0.057(2) 0.051(2) 0.0268(17) -0.0056(16) 0.0163(16) 0.0135(18)
S1 0.0309(6) 0.0255(6) 0.0224(5) -0.0027(4) 0.0088(4) -0.0009(5)
Cu1 0.0325(3) 0.0284(3) 0.0187(3) 0.0006(2) 0.0018(2) 0.0070(2)

loop_
_atom_type_symbol
_atom_type_description
_atom_type_scat_dispersion_real
_atom_type_scat_dispersion_imag
_atom_type_scat_source
C C 0.0033 0.0016 'International Tables Vol C Tables 4.2.6.8 and 6.1.1.4'
H H 0.0000 0.0000 'International Tables Vol C Tables 4.2.6.8 and 6.1.1.4'
N N 0.0061 0.0033 'International Tables Vol C Tables 4.2.6.8 and 6.1.1.4'
O O 0.0106 0.0060 'International Tables Vol C Tables 4.2.6.8 and 6.1.1.4'
S S 0.1246 0.1234 'International Tables Vol C Tables 4.2.6.8 and 6.1.1.4'
Cu Cu 0.3201 1.2651 'International Tables Vol C Tables 4.2.6.8 and 6.1.1.4'

loop_
_geom_angle_atom_site_label_1
_geom_angle_atom_site_label_2
_geom_angle_atom_site_label_3
_geom_angle
C6 C1 C2 119.1(4)
C6 C1 S1 122.7(3)
C2 C1 S1 118.1(3)
C3 C2 C1 121.3(4)
C3 C2 H2 119.4
C1 C2 H2 119.4
C2 C3 C4 119.0(4)
C2 C3 H3 120.5
C4 C3 H3 120.5
C5 C4 C3 121.0(5)
C5 C4 H4 119.5
C3 C4 H4 119.5
C4 C5 C6 120.8(4)
C4 C5 H5 119.6
C6 C5 H5 119.6
C5 C6 C1 118.7(4)
C5 C6 N1 120.3(4)
C1 C6 N1 120.9(4)
N2 C7 C15 131.1(4)
N2 C7 C8 120.6(4)
C15 C7 C8 108.3(3)
O2 C8 C7 127.4(4)
O2 C8 C9 126.4(4)
C7 C8 C9 106.2(4)
C10 C9 C14 121.5(4)
C10 C9 C8 130.3(4)
C14 C9 C8 108.2(4)
C9 C10 C11 117.5(4)
C9 C10 H10 121.2
C11 C10 H10 121.2
C12 C11 C10 120.7(4)
C12 C11 H11 119.6
C10 C11 H11 119.6
C13 C12 C11 121.7(4)
C13 C12 H12 119.2
C11 C12 H12 119.2
C12 C13 C14 118.1(4)
C12 C13 H13 121.0
C14 C13 H13 121.0
C13 C14 C9 120.5(4)
C13 C14 C15 130.4(4)
C9 C14 C15 109.0(4)
O1 C15 C7 126.9(4)
O1 C15 C14 124.8(4)
C7 C15 C14 108.3(3)
N2 N1 C6 111.3(3)
N2 N1 Cu1 123.4(3)
C6 N1 Cu1 125.1(2)
N1 N2 C7 120.8(3)
C15 O1 Cu1 120.0(3)
H1W O1W H2W 109(3)
Cu1 O3 H3B 123(4)
Cu1 O3 H3A 130(4)
H3B O3 H3A 97(5)
Cu1 O4 H4B 119(3)
Cu1 O4 H4A 132(4)
H4B O4 H4A 108(5)
S1 O11 Cu1 111.90(17)
O13 S1 O12 116.0(2)
O13 S1 O11 110.8(2)
O12 S1 O11 110.04(19)
O13 S1 C1 108.3(2)
O12 S1 C1 106.9(2)
O11 S1 C1 103.98(18)
O1 Cu1 O11 170.21(12)
O1 Cu1 O3 83.16(13)
O11 Cu1 O3 87.17(13)
O1 Cu1 N1 95.67(12)
O11 Cu1 N1 93.99(12)
O3 Cu1 N1 161.69(16)
O1 Cu1 O4 89.32(15)
O11 Cu1 O4 90.32(15)
O3 Cu1 O4 96.77(17)
N1 Cu1 O4 101.49(15)

loop_
_geom_bond_atom_site_label_1
_geom_bond_atom_site_label_2
_geom_bond_distance
C1 C6 1.403(6)
C1 C2 1.404(6)
C1 S1 1.760(4)
C2 C3 1.372(7)
C2 H2 0.9300
C3 C4 1.380(7)
C3 H3 0.9300
C4 C5 1.377(6)
C4 H4 0.9300
C5 C6 1.391(6)
C5 H5 0.9300
C6 N1 1.451(5)
C7 N2 1.338(5)
C7 C15 1.426(6)
C7 C8 1.460(6)
C8 O2 1.222(5)
C8 C9 1.501(6)
C9 C10 1.382(6)
C9 C14 1.392(6)
C10 C11 1.395(7)
C10 H10 0.9300
C11 C12 1.381(7)
C11 H11 0.9300
C12 C13 1.378(6)
C12 H12 0.9300
C13 C14 1.384(6)
C13 H13 0.9300
C14 C15 1.467(6)
C15 O1 1.250(5)
N1 N2 1.291(4)
N1 Cu1 2.017(3)
O1 Cu1 1.935(3)
O1W H1W 0.888(19)
O1W H2W 0.897(19)
O3 Cu1 1.967(3)
O3 H3B 0.81(2)
O3 H3A 0.82(2)
O4 Cu1 2.214(4)
O4 H4B 0.90(2)
O4 H4A 0.84(2)
O11 S1 1.493(3)
O11 Cu1 1.958(3)
O12 S1 1.439(3)
O13 S1 1.436(3)
